data_7243457
loop_
_publ_author_name
'Sendh, Jagajiban'
'Singh, Munendra Pal'
'Baruah, Jubaraj B.'

_publ_section_title
;
 5-[(Pyren-9-ylmethyl)amino]isophthalic acid with nitrogen containing
 heterocycles: stacking, N--H&#x22EF;\p interactions and photoluminescence
;
_journal_issue 39
_journal_name_full CrystEngComm
_journal_page_first 6952
_journal_page_last 6966
_journal_paper_doi 10.1039/D1CE01099A
_journal_volume 23
_journal_year 2021
_chemical_formula_sum 'C31 H21 N2 O4'
_chemical_formula_weight 485.50
_space_group_crystal_system triclinic
_space_group_IT_number 2
_space_group_name_Hall '-P 1'
_space_group_name_H-M_alt 'P -1'
_atom_sites_solution_hydrogens geom
_audit_creation_method SHELXL-2014/7
_audit_update_record
;
2021-02-01 deposited with the CCDC.	2021-09-01 downloaded from the CCDC.
;
_cell_angle_alpha 103.891(6)
_cell_angle_beta 95.539(6)
_cell_angle_gamma 112.603(7)
_cell_formula_units_Z 2
_cell_length_a 8.8551(7)
_cell_length_b 9.9074(7)
_cell_length_c 14.9941(12)
_cell_measurement_reflns_used 2131
_cell_measurement_temperature 296(2)
_cell_measurement_theta_max 26.0550
_cell_measurement_theta_min 3.7550
_cell_volume 1152.44(18)
_computing_structure_refinement 'SHELXL-2014/7 (Sheldrick, 2014)'
_diffrn_ambient_temperature 296(2)
_diffrn_measured_fraction_theta_full 0.998
_diffrn_measured_fraction_theta_max 0.998
_diffrn_measurement_device_type 'CCD area detector'
_diffrn_measurement_method 'phi and omega scans'
_diffrn_radiation_type MoK\a
_diffrn_radiation_wavelength 0.71073
_diffrn_reflns_av_R_equivalents 0.0225
_diffrn_reflns_av_unetI/netI 0.0399
_diffrn_reflns_Laue_measured_fraction_full 0.998
_diffrn_reflns_Laue_measured_fraction_max 0.998
_diffrn_reflns_limit_h_max 9
_diffrn_reflns_limit_h_min -10
_diffrn_reflns_limit_k_max 11
_diffrn_reflns_limit_k_min -10
_diffrn_reflns_limit_l_max 16
_diffrn_reflns_limit_l_min -17
_diffrn_reflns_number 8015
_diffrn_reflns_point_group_measured_fraction_full 0.998
_diffrn_reflns_point_group_measured_fraction_max 0.998
_diffrn_reflns_theta_full 25.048
_diffrn_reflns_theta_max 25.048
_diffrn_reflns_theta_min 2.916
_exptl_absorpt_coefficient_mu 0.094
_exptl_absorpt_correction_T_max 1.00000
_exptl_absorpt_correction_T_min 0.88376
_exptl_absorpt_correction_type multi-scan
_exptl_absorpt_process_details multi-scan
_exptl_crystal_colour yellow
_exptl_crystal_density_diffrn 1.399
_exptl_crystal_description block
_exptl_crystal_F_000 506
_exptl_crystal_size_max 0.32
_exptl_crystal_size_mid 0.26
_exptl_crystal_size_min 0.18
_refine_diff_density_max 0.375
_refine_diff_density_min -0.196
_refine_diff_density_rms 0.042
_refine_ls_extinction_method none
_refine_ls_goodness_of_fit_ref 1.042
_refine_ls_hydrogen_treatment constr
_refine_ls_matrix_type full
_refine_ls_number_parameters 336
_refine_ls_number_reflns 4082
_refine_ls_number_restraints 0
_refine_ls_restrained_S_all 1.042
_refine_ls_R_factor_all 0.0860
_refine_ls_R_factor_gt 0.0582
_refine_ls_shift/su_max 0.000
_refine_ls_shift/su_mean 0.000
_refine_ls_structure_factor_coef Fsqd
_refine_ls_weighting_details 'w=1/[\s^2^(Fo^2^)+(0.0597P)^2^+0.6308P] where P=(Fo^2^+2Fc^2^)/3'
_refine_ls_weighting_scheme calc
_refine_ls_wR_factor_gt 0.1416
_refine_ls_wR_factor_ref 0.1642
_reflns_Friedel_coverage 0.000
_reflns_number_gt 2823
_reflns_number_total 4082
_reflns_threshold_expression 'I > 2\s(I)'
_cod_data_source_file d1ce01099a2.cif
_cod_data_source_block H2LPHEN
_cod_depositor_comments 'Adding full bibliography for 7243455--7243460.cif.'
_cod_original_cell_volume 1152.43(17)
_cod_database_code 7243457
_shelx_shelxl_version_number 2014/7
_shelx_space_group_comment
;
The symmetry employed for this shelxl refinement is uniquely defined
by the following loop, which should always be used as a source of
symmetry information in preference to the above space-group names.
They are only intended as comments.
;

loop_
_space_group_symop_operation_xyz
'x, y, z'
'-x, -y, -z'

loop_
_atom_site_label
_atom_site_type_symbol
_atom_site_fract_x
_atom_site_fract_y
_atom_site_fract_z
_atom_site_U_iso_or_equiv
_atom_site_adp_type
_atom_site_occupancy
_atom_site_site_symmetry_order
_atom_site_calc_flag
_atom_site_refinement_flags_posn
_atom_site_refinement_flags_adp
_atom_site_refinement_flags_occupancy
_atom_site_disorder_assembly
_atom_site_disorder_group
O1 O 0.6250(2) 0.6798(2) 0.08999(16) 0.0594(6) Uani 1 1 d . . . . .
H1A H 0.5771 0.7284 0.0729 0.089 Uiso 1 1 calc R U . . .
N2 N 0.5195(2) 0.8786(2) 0.02645(15) 0.0411(5) Uani 1 1 d . . . . .
O4 O 1.0541(2) 0.4886(3) 0.1163(2) 0.0802(8) Uani 1 1 d . . . . .
H4 H 1.1451 0.4867 0.1129 0.120 Uiso 1 1 calc R U . . .
O2 O 0.3829(2) 0.5619(3) 0.12633(19) 0.0760(7) Uani 1 1 d . . . . .
O3 O 1.0135(3) 0.2880(3) 0.16600(19) 0.0815(8) Uani 1 1 d . . . . .
N1 N 0.4806(3) 0.2075(3) 0.29290(19) 0.0625(7) Uani 1 1 d . . . . .
H1 H 0.4054 0.2305 0.3161 0.075 Uiso 1 1 calc R U . . .
C2 C 0.5969(3) 0.4805(3) 0.15573(18) 0.0387(6) Uani 1 1 d . . . . .
C6 C 0.8055(3) 0.3836(3) 0.16694(18) 0.0395(6) Uani 1 1 d . . . . .
C28 C 0.6254(3) 0.9590(3) -0.01988(18) 0.0396(6) Uani 1 1 d . . . . .
C7 C 0.7459(3) 0.4786(3) 0.13565(18) 0.0398(6) Uani 1 1 d . . . . .
H7 H 0.8053 0.5402 0.1016 0.048 Uiso 1 1 calc R U . . .
C29 C 0.3937(3) 0.9176(3) 0.04607(18) 0.0406(6) Uani 1 1 d . . . . .
C4 C 0.5691(3) 0.2945(3) 0.24049(19) 0.0454(7) Uani 1 1 d . . . . .
C10 C 0.6369(3) 0.1214(3) 0.39804(18) 0.0435(6) Uani 1 1 d . . . . .
C8 C 0.9663(3) 0.3797(3) 0.1502(2) 0.0490(7) Uani 1 1 d . . . . .
C3 C 0.5095(3) 0.3897(3) 0.20763(18) 0.0440(6) Uani 1 1 d . . . . .
H3 H 0.4099 0.3921 0.2208 0.053 Uiso 1 1 calc R U . . .
C5 C 0.7176(3) 0.2922(3) 0.21867(18) 0.0440(6) Uani 1 1 d . . . . .
H5 H 0.7587 0.2288 0.2389 0.053 Uiso 1 1 calc R U . . .
C15 C 0.6573(3) 0.0060(3) 0.42905(19) 0.0451(7) Uani 1 1 d . . . . .
C1 C 0.5233(3) 0.5768(3) 0.12309(19) 0.0449(7) Uani 1 1 d . . . . .
C23 C 0.8013(3) -0.0694(3) 0.54483(19) 0.0463(7) Uani 1 1 d . . . . .
C27 C 0.7569(3) 0.9195(3) -0.0453(2) 0.0485(7) Uani 1 1 d . . . . .
H27 H 0.7703 0.8391 -0.0293 0.058 Uiso 1 1 calc R U . . .
C30 C 0.2771(3) 0.8349(3) 0.0930(2) 0.0515(7) Uani 1 1 d . . . . .
H30 H 0.2858 0.7525 0.1087 0.062 Uiso 1 1 calc R U . . .
C13 C 0.8834(3) 0.2030(3) 0.55912(19) 0.0500(7) Uani 1 1 d . . . . .
C14 C 0.7786(3) 0.0441(3) 0.51000(19) 0.0455(7) Uani 1 1 d . . . . .
C26 C 0.8627(3) 0.9989(4) -0.0927(2) 0.0557(8) Uani 1 1 d . . . . .
H26 H 0.9465 0.9706 -0.1107 0.067 Uiso 1 1 calc R U . . .
C31 C 0.1527(4) 0.8758(4) 0.1151(2) 0.0595(8) Uani 1 1 d . . . . .
H31 H 0.0762 0.8204 0.1456 0.071 Uiso 1 1 calc R U . . .
C9 C 0.5056(3) 0.0798(4) 0.3117(2) 0.0550(8) Uani 1 1 d . . . . .
H9A H 0.5365 0.0288 0.2576 0.066 Uiso 1 1 calc R U . . .
H9B H 0.3999 0.0069 0.3184 0.066 Uiso 1 1 calc R U . . .
C16 C 0.5554(4) -0.1561(3) 0.3813(2) 0.0538(7) Uani 1 1 d . . . . .
H16 H 0.4744 -0.1854 0.3275 0.065 Uiso 1 1 calc R U . . .
C11 C 0.7402(4) 0.2737(3) 0.4467(2) 0.0574(8) Uani 1 1 d . . . . .
H11 H 0.7280 0.3510 0.4260 0.069 Uiso 1 1 calc R U . . .
C12 C 0.8616(4) 0.3123(4) 0.5260(2) 0.0589(8) Uani 1 1 d . . . . .
H12 H 0.9295 0.4152 0.5572 0.071 Uiso 1 1 calc R U . . .
C18 C 0.6964(4) -0.2290(4) 0.4957(2) 0.0584(8) Uani 1 1 d . . . . .
C24 C 1.0261(4) 0.1268(4) 0.6716(2) 0.0672(9) Uani 1 1 d . . . . .
H24 H 1.1087 0.1547 0.7243 0.081 Uiso 1 1 calc R U . . .
C22 C 0.9225(4) -0.0305(4) 0.6260(2) 0.0601(8) Uani 1 1 d . . . . .
C17 C 0.5768(4) -0.2649(4) 0.4140(2) 0.0603(8) Uani 1 1 d . . . . .
H17 H 0.5100 -0.3675 0.3815 0.072 Uiso 1 1 calc R U . . .
C21 C 0.9377(5) -0.1471(5) 0.6588(3) 0.0711(10) Uani 1 1 d . . . . .
H21 H 1.0172 -0.1217 0.7125 0.085 Uiso 1 1 calc R U . . .
C25 C 1.0070(4) 0.2376(4) 0.6396(2) 0.0639(9) Uani 1 1 d . . . . .
H25 H 1.0772 0.3398 0.6714 0.077 Uiso 1 1 calc R U . . .
C19 C 0.7185(5) -0.3396(4) 0.5305(3) 0.0709(10) Uani 1 1 d . . . . .
H19 H 0.6540 -0.4430 0.4989 0.085 Uiso 1 1 calc R U . . .
C20 C 0.8369(6) -0.2968(6) 0.6126(3) 0.0854(12) Uani 1 1 d . . . . .
H20 H 0.8470 -0.3724 0.6361 0.102 Uiso 1 1 calc R U . . .

loop_
_atom_site_aniso_label
_atom_site_aniso_U_11
_atom_site_aniso_U_22
_atom_site_aniso_U_33
_atom_site_aniso_U_23
_atom_site_aniso_U_13
_atom_site_aniso_U_12
O1 0.0503(11) 0.0632(13) 0.0921(16) 0.0481(12) 0.0241(11) 0.0354(10)
N2 0.0418(12) 0.0389(12) 0.0466(13) 0.0136(10) 0.0047(10) 0.0219(10)
O4 0.0506(13) 0.0879(17) 0.146(2) 0.0780(17) 0.0477(14) 0.0435(12)
O2 0.0478(12) 0.0903(17) 0.132(2) 0.0713(16) 0.0366(12) 0.0458(12)
O3 0.0786(15) 0.1037(19) 0.129(2) 0.0822(18) 0.0585(15) 0.0715(15)
N1 0.0597(15) 0.0878(19) 0.0788(18) 0.0576(16) 0.0364(13) 0.0469(14)
C2 0.0379(13) 0.0367(14) 0.0432(15) 0.0112(12) 0.0046(11) 0.0187(11)
C6 0.0370(13) 0.0426(14) 0.0436(15) 0.0146(12) 0.0058(11) 0.0213(11)
C28 0.0381(13) 0.0386(14) 0.0436(15) 0.0118(12) 0.0035(11) 0.0194(11)
C7 0.0362(13) 0.0398(14) 0.0449(15) 0.0165(12) 0.0071(11) 0.0158(11)
C29 0.0425(14) 0.0385(14) 0.0417(15) 0.0112(12) 0.0027(11) 0.0202(11)
C4 0.0446(14) 0.0556(17) 0.0464(16) 0.0238(14) 0.0134(12) 0.0259(13)
C10 0.0434(14) 0.0480(16) 0.0447(16) 0.0201(13) 0.0159(12) 0.0200(12)
C8 0.0477(15) 0.0559(17) 0.0599(18) 0.0287(15) 0.0167(13) 0.0310(14)
C3 0.0403(14) 0.0525(16) 0.0470(16) 0.0180(13) 0.0115(12) 0.0255(12)
C5 0.0458(15) 0.0500(16) 0.0484(16) 0.0224(13) 0.0098(12) 0.0283(12)
C15 0.0466(15) 0.0516(16) 0.0471(16) 0.0220(14) 0.0202(12) 0.0243(13)
C1 0.0423(15) 0.0491(16) 0.0532(17) 0.0227(14) 0.0122(12) 0.0247(12)
C23 0.0505(15) 0.0577(18) 0.0464(16) 0.0237(14) 0.0232(13) 0.0311(14)
C27 0.0486(15) 0.0487(16) 0.0570(18) 0.0172(14) 0.0072(13) 0.0297(13)
C30 0.0523(16) 0.0511(17) 0.0620(19) 0.0262(15) 0.0159(14) 0.0268(14)
C13 0.0510(16) 0.0487(17) 0.0439(16) 0.0104(13) 0.0161(13) 0.0150(13)
C14 0.0445(14) 0.0567(17) 0.0439(16) 0.0200(14) 0.0185(12) 0.0253(13)
C26 0.0487(16) 0.0645(19) 0.063(2) 0.0196(16) 0.0154(14) 0.0322(15)
C31 0.0546(17) 0.064(2) 0.071(2) 0.0325(17) 0.0226(15) 0.0273(15)
C9 0.0508(16) 0.0639(19) 0.0582(19) 0.0318(16) 0.0163(14) 0.0233(14)
C16 0.0563(17) 0.0462(17) 0.0547(18) 0.0162(14) 0.0167(14) 0.0154(14)
C11 0.0670(19) 0.0520(18) 0.067(2) 0.0282(16) 0.0251(16) 0.0308(15)
C12 0.0623(19) 0.0477(17) 0.059(2) 0.0109(15) 0.0167(15) 0.0175(14)
C18 0.0679(19) 0.064(2) 0.066(2) 0.0324(17) 0.0348(16) 0.0390(16)
C24 0.062(2) 0.088(3) 0.0506(19) 0.0190(19) 0.0181(15) 0.0299(19)
C22 0.0577(18) 0.090(2) 0.0546(19) 0.0341(18) 0.0258(15) 0.0427(18)
C17 0.0640(19) 0.0519(18) 0.059(2) 0.0135(16) 0.0190(15) 0.0193(15)
C21 0.085(2) 0.106(3) 0.068(2) 0.052(2) 0.0361(19) 0.068(2)
C25 0.0586(19) 0.066(2) 0.0502(19) 0.0064(16) 0.0105(15) 0.0158(16)
C19 0.090(2) 0.064(2) 0.088(3) 0.036(2) 0.043(2) 0.0491(19)
C20 0.114(3) 0.110(3) 0.095(3) 0.067(3) 0.051(3) 0.085(3)

loop_
_atom_type_symbol
_atom_type_description
_atom_type_scat_dispersion_real
_atom_type_scat_dispersion_imag
_atom_type_scat_source
C C 0.0033 0.0016 'International Tables Vol C Tables 4.2.6.8 and 6.1.1.4'
H H 0.0000 0.0000 'International Tables Vol C Tables 4.2.6.8 and 6.1.1.4'
N N 0.0061 0.0033 'International Tables Vol C Tables 4.2.6.8 and 6.1.1.4'
O O 0.0106 0.0060 'International Tables Vol C Tables 4.2.6.8 and 6.1.1.4'

loop_
_geom_angle_atom_site_label_1
_geom_angle_atom_site_label_2
_geom_angle_atom_site_label_3
_geom_angle
_geom_angle_site_symmetry_1
_geom_angle_site_symmetry_3
_geom_angle_publ_flag
C1 O1 H1A 109.5 . . ?
C28 N2 C29 117.3(2) . . ?
C8 O4 H4 109.5 . . ?
C4 N1 C9 124.5(2) . . ?
C4 N1 H1 117.7 . . ?
C9 N1 H1 117.7 . . ?
C7 C2 C3 120.2(2) . . ?
C7 C2 C1 122.5(2) . . ?
C3 C2 C1 117.3(2) . . ?
C7 C6 C5 120.5(2) . . ?
C7 C6 C8 121.9(2) . . ?
C5 C6 C8 117.6(2) . . ?
N2 C28 C27 119.7(2) . . ?
N2 C28 C29 121.3(2) . 2_675 ?
C27 C28 C29 119.0(2) . 2_675 ?
C2 C7 C6 119.3(2) . . ?
C2 C7 H7 120.4 . . ?
C6 C7 H7 120.4 . . ?
N2 C29 C30 119.6(2) . . ?
N2 C29 C28 121.4(2) . 2_675 ?
C30 C29 C28 119.0(2) . 2_675 ?
N1 C4 C5 122.3(2) . . ?
N1 C4 C3 119.6(2) . . ?
C5 C4 C3 118.0(2) . . ?
C11 C10 C15 119.1(3) . . ?
C11 C10 C9 120.8(3) . . ?
C15 C10 C9 120.1(2) . . ?
O3 C8 O4 122.7(3) . . ?
O3 C8 C6 124.2(3) . . ?
O4 C8 C6 113.1(2) . . ?
C2 C3 C4 121.1(2) . . ?
C2 C3 H3 119.5 . . ?
C4 C3 H3 119.5 . . ?
C6 C5 C4 120.9(2) . . ?
C6 C5 H5 119.6 . . ?
C4 C5 H5 119.6 . . ?
C10 C15 C14 120.3(3) . . ?
C10 C15 C16 122.4(3) . . ?
C14 C15 C16 117.2(3) . . ?
O2 C1 O1 122.6(2) . . ?
O2 C1 C2 123.3(2) . . ?
O1 C1 C2 114.2(2) . . ?
C22 C23 C14 121.8(3) . . ?
C22 C23 C18 119.3(3) . . ?
C14 C23 C18 118.8(3) . . ?
C26 C27 C28 120.0(3) . . ?
C26 C27 H27 120.0 . . ?
C28 C27 H27 120.0 . . ?
C31 C30 C29 120.0(3) . . ?
C31 C30 H30 120.0 . . ?
C29 C30 H30 120.0 . . ?
C12 C13 C25 123.4(3) . . ?
C12 C13 C14 118.8(3) . . ?
C25 C13 C14 117.8(3) . . ?
C15 C14 C23 122.1(3) . . ?
C15 C14 C13 119.2(3) . . ?
C23 C14 C13 118.7(2) . . ?
C27 C26 C31 120.8(3) . 2_675 ?
C27 C26 H26 119.6 . . ?
C31 C26 H26 119.6 2_675 . ?
C30 C31 C26 121.2(3) . 2_675 ?
C30 C31 H31 119.4 . . ?
C26 C31 H31 119.4 2_675 . ?
N1 C9 C10 115.3(3) . . ?
N1 C9 H9A 108.4 . . ?
C10 C9 H9A 108.4 . . ?
N1 C9 H9B 108.4 . . ?
C10 C9 H9B 108.4 . . ?
H9A C9 H9B 107.5 . . ?
C17 C16 C15 120.9(3) . . ?
C17 C16 H16 119.5 . . ?
C15 C16 H16 119.5 . . ?
C10 C11 C12 120.9(3) . . ?
C10 C11 H11 119.5 . . ?
C12 C11 H11 119.5 . . ?
C13 C12 C11 121.6(3) . . ?
C13 C12 H12 119.2 . . ?
C11 C12 H12 119.2 . . ?
C19 C18 C17 123.2(3) . . ?
C19 C18 C23 118.6(3) . . ?
C17 C18 C23 118.2(3) . . ?
C25 C24 C22 121.2(3) . . ?
C25 C24 H24 119.4 . . ?
C22 C24 H24 119.4 . . ?
C21 C22 C23 119.6(3) . . ?
C21 C22 C24 122.3(3) . . ?
C23 C22 C24 118.1(3) . . ?
C16 C17 C18 122.7(3) . . ?
C16 C17 H17 118.6 . . ?
C18 C17 H17 118.6 . . ?
C20 C21 C22 120.4(3) . . ?
C20 C21 H21 119.8 . . ?
C22 C21 H21 119.8 . . ?
C24 C25 C13 122.3(3) . . ?
C24 C25 H25 118.8 . . ?
C13 C25 H25 118.8 . . ?
C18 C19 C20 120.5(4) . . ?
C18 C19 H19 119.7 . . ?
C20 C19 H19 119.7 . . ?
C21 C20 C19 121.4(3) . . ?
C21 C20 H20 119.3 . . ?
C19 C20 H20 119.3 . . ?

loop_
_geom_bond_atom_site_label_1
_geom_bond_atom_site_label_2
_geom_bond_distance
_geom_bond_site_symmetry_2
_geom_bond_publ_flag
O1 C1 1.312(3) . ?
O1 H1A 0.8200 . ?
N2 C28 1.347(3) . ?
N2 C29 1.348(3) . ?
O4 C8 1.311(3) . ?
O4 H4 0.8200 . ?
O2 C1 1.201(3) . ?
O3 C8 1.196(3) . ?
N1 C4 1.378(3) . ?
N1 C9 1.450(4) . ?
N1 H1 0.8600 . ?
C2 C7 1.388(3) . ?
C2 C3 1.390(3) . ?
C2 C1 1.489(3) . ?
C6 C7 1.389(3) . ?
C6 C5 1.393(3) . ?
C6 C8 1.483(4) . ?
C28 C27 1.420(4) . ?
C28 C29 1.433(3) 2_675 ?
C7 H7 0.9300 . ?
C29 C30 1.414(4) . ?
C29 C28 1.433(3) 2_675 ?
C4 C5 1.393(4) . ?
C4 C3 1.402(4) . ?
C10 C11 1.388(4) . ?
C10 C15 1.398(4) . ?
C10 C9 1.511(4) . ?
C3 H3 0.9300 . ?
C5 H5 0.9300 . ?
C15 C14 1.409(4) . ?
C15 C16 1.455(4) . ?
C23 C22 1.410(4) . ?
C23 C14 1.419(4) . ?
C23 C18 1.444(4) . ?
C27 C26 1.354(4) . ?
C27 H27 0.9300 . ?
C30 C31 1.355(4) . ?
C30 H30 0.9300 . ?
C13 C12 1.362(4) . ?
C13 C25 1.425(4) . ?
C13 C14 1.439(4) . ?
C26 C31 1.412(4) 2_675 ?
C26 H26 0.9300 . ?
C31 C26 1.412(4) 2_675 ?
C31 H31 0.9300 . ?
C9 H9A 0.9700 . ?
C9 H9B 0.9700 . ?
C16 C17 1.354(4) . ?
C16 H16 0.9300 . ?
C11 C12 1.391(4) . ?
C11 H11 0.9300 . ?
C12 H12 0.9300 . ?
C18 C19 1.389(4) . ?
C18 C17 1.414(4) . ?
C24 C25 1.358(5) . ?
C24 C22 1.416(5) . ?
C24 H24 0.9300 . ?
C22 C21 1.404(4) . ?
C17 H17 0.9300 . ?
C21 C20 1.358(5) . ?
C21 H21 0.9300 . ?
C25 H25 0.9300 . ?
C19 C20 1.397(5) . ?
C19 H19 0.9300 . ?
C20 H20 0.9300 . ?
